data_2008136
loop_
_publ_author_name
'Petrov\<ci\<c, Nina'
'Kozlev\<car, Bojan'
'Goli\<c, Ljubo'
'Leban, Ivan'
'\<Segedin, Primo\<z'

_publ_section_title <i>trans</i>-Diaquabis(nicotinamide-<i>N</i>)bis(salicylato-<i>O</i>)copper(II)
_journal_issue 2
_journal_name_full 'Acta Crystallographica Section C'
_journal_page_first 176
_journal_page_last 178
_journal_paper_doi 10.1107/S0108270198011640
_journal_volume 55
_journal_year 1999
_chemical_formula_moiety '[Cu(C7 H5 O3 )2 (C6 H6 N2 O)2 (H2O)2 ]'
_chemical_formula_sum 'C26 H26 Cu N4 O10'
_chemical_formula_weight 618.05
_chemical_name_systematic
;
trans-diaquabis(nicotinamide-N)bis(salicylato-O)copper(II)
;
_space_group_IT_number 4
_symmetry_cell_setting monoclinic
_symmetry_space_group_name_Hall 'P 2yb'
_symmetry_space_group_name_H-M 'P 1 21 1'
_audit_creation_method SHELX-97
_cell_angle_alpha 90.00
_cell_angle_beta 104.740(10)
_cell_angle_gamma 90.00
_cell_formula_units_Z 2
_cell_length_a 7.4420(10)
_cell_length_b 18.2900(10)
_cell_length_c 10.2840(10)
_cell_measurement_reflns_used 96
_cell_measurement_temperature 293(2)
_cell_measurement_theta_max 17
_cell_measurement_theta_min 10
_cell_volume 1353.7(2)
_computing_cell_refinement
;
PARAM of XRAY76 (Stewart et al., 1976)
;
_computing_data_collection 'CAD-4 Software'
_computing_data_reduction
;
NRCVAX (Gabe et al., 1989)
;
_computing_molecular_graphics
;
ORTEPII (Johnson, 1971)
;
_computing_publication_material SHELX97
_computing_structure_refinement 'SHELX97 (Sheldrick, 1997)'
_computing_structure_solution 'SHELXS-86 (Sheldrick, 1986)'
_diffrn_ambient_temperature 293(2)
_diffrn_measurement_device_type 'Enraf Nonius CAD-4 diffractometer'
_diffrn_measurement_method '\w/2\q scans'
_diffrn_radiation_monochromator graphite
_diffrn_radiation_source 'fine-focus sealed tube'
_diffrn_radiation_type MoK\a
_diffrn_radiation_wavelength 0.71073
_diffrn_reflns_av_R_equivalents 0.0405
_diffrn_reflns_av_sigmaI/netI 0.0449
_diffrn_reflns_limit_h_max 9
_diffrn_reflns_limit_h_min -9
_diffrn_reflns_limit_k_max 24
_diffrn_reflns_limit_k_min -24
_diffrn_reflns_limit_l_max 13
_diffrn_reflns_limit_l_min -13
_diffrn_reflns_number 12907
_diffrn_reflns_theta_max 27.90
_diffrn_reflns_theta_min 2.05
_diffrn_standards_decay_% 2.5
_diffrn_standards_interval_count 600
_diffrn_standards_number 3
_exptl_absorpt_coefficient_mu 0.871
_exptl_absorpt_correction_T_max 0.812
_exptl_absorpt_correction_T_min 0.637
_exptl_absorpt_correction_type 'integration (ABSORP, NRCVAX; Gabe et al., 1989)'
_exptl_crystal_colour 'deep blue'
_exptl_crystal_density_diffrn 1.516
_exptl_crystal_density_meas 1.52(5)
_exptl_crystal_density_method 'flotation in chlorobenzene/CCl~4~'
_exptl_crystal_description plate
_exptl_crystal_F_000 638
_exptl_crystal_size_max 0.26
_exptl_crystal_size_mid 0.13
_exptl_crystal_size_min 0.12
_refine_diff_density_max 0.807
_refine_diff_density_min -0.662
_refine_ls_abs_structure_details 'Flack  (1983)'
_refine_ls_abs_structure_Flack 0.450(10)
_refine_ls_extinction_coef 0.0051(13)
_refine_ls_extinction_method 'SHELX97 (Sheldrick, 1997)'
_refine_ls_goodness_of_fit_ref 1.034
_refine_ls_hydrogen_treatment mixed
_refine_ls_matrix_type full
_refine_ls_number_parameters 404
_refine_ls_number_reflns 6468
_refine_ls_number_restraints 5
_refine_ls_restrained_S_all 1.034
_refine_ls_R_factor_all 0.0555
_refine_ls_R_factor_gt 0.0340
_refine_ls_shift/su_max 0.076
_refine_ls_shift/su_mean 0.004
_refine_ls_structure_factor_coef Fsqd
_refine_ls_weighting_details 'w = 1/[\s^2^(Fo^2^)+(0.0599P)^2^+0.1633P] where P=(Fo^2^+2Fc^2^)/3'
_refine_ls_weighting_scheme calc
_refine_ls_wR_factor_ref 0.0972
_reflns_number_gt 5060
_reflns_number_total 6468
_reflns_threshold_expression I>2\s(I)
_cod_data_source_file cf1276.cif
_cod_data_source_block v58a
_cod_depositor_comments
;
The following automatic conversions were performed:

'_refine_ls_weighting_scheme' value 'calc w =
1/[\s^2^(Fo^2^)+(0.0599P)^2^+0.1633P] where P=(Fo^2^+2Fc^2^)/3' was
changed to 'calc'. New tag '_refine_ls_weighting_details' was
created. The value of the new tag was set to 'w =
1/[\s^2^(Fo^2^)+(0.0599P)^2^+0.1633P] where P=(Fo^2^+2Fc^2^)/3'.

Automatic conversion script
Id: cif_fix_values 3143 2015-03-26 13:38:13Z robertas 
;
_cod_original_sg_symbol_Hall 'P 2y1'
_cod_original_sg_symbol_H-M 'P 21'
_cod_database_code 2008136
_cod_database_fobs_code 2008136

loop_
_symmetry_equiv_pos_as_xyz
'x, y, z'
'-x, y+1/2, -z'

loop_
_atom_site_label
_atom_site_fract_x
_atom_site_fract_y
_atom_site_fract_z
_atom_site_U_iso_or_equiv
_atom_site_adp_type
_atom_site_calc_flag
_atom_site_refinement_flags
_atom_site_occupancy
_atom_site_disorder_assembly
_atom_site_disorder_group
_atom_site_type_symbol
Cu 0.66626(5) 0.330390(18) 0.24002(3) 0.04049(10) Uani d . 1 . . Cu
OW1 0.3438(4) 0.3035(2) 0.1765(3) 0.0711(8) Uani d D 1 . . O
H1 0.308(6) 0.279(2) 0.117(4) 0.060(12) Uiso d D 1 . . H
H2 0.263(6) 0.335(3) 0.162(5) 0.095(18) Uiso d D 1 . . H
OW2 1.0597(5) 0.3632(2) 0.3104(3) 0.0745(7) Uani d D 1 . . O
H3 1.019(6) 0.403(2) 0.348(4) 0.073(13) Uiso d D 1 . . H
H4 1.140(6) 0.355(3) 0.379(4) 0.081(15) Uiso d D 1 . . H
O11 0.7600(3) 0.23871(11) 0.1822(2) 0.0433(4) Uani d . 1 . . O
O21 0.5046(3) 0.19895(14) 0.0364(3) 0.0610(6) Uani d . 1 . . O
O31 0.5258(4) 0.08810(17) -0.1125(3) 0.0829(8) Uani d . 1 . . O
H31 0.4748 0.1212 -0.0816 0.124 Uiso calc R 1 . . H
C11 0.6765(4) 0.19778(14) 0.0880(3) 0.0391(6) Uani d . 1 . . C
C21 0.7931(4) 0.14524(14) 0.0306(3) 0.0381(6) Uani d . 1 . . C
C31 0.7092(4) 0.09403(16) -0.0657(3) 0.0453(6) Uani d . 1 . . C
C41 0.8200(6) 0.04799(19) -0.1226(3) 0.0597(9) Uani d . 1 . . C
H41 0.7644 0.0136 -0.1869 0.090 Uiso calc R 1 . . H
C51 1.0076(6) 0.0537(2) -0.0839(4) 0.0720(11) Uani d . 1 . . C
H51 1.0800 0.0231 -0.1220 0.108 Uiso calc R 1 . . H
C61 1.0932(6) 0.1048(2) 0.0124(5) 0.0756(12) Uani d . 1 . . C
H61 1.2220 0.1085 0.0380 0.113 Uiso calc R 1 . . H
C71 0.9844(5) 0.1505(2) 0.0703(4) 0.0553(8) Uani d . 1 . . C
H71 1.0407 0.1844 0.1353 0.083 Uiso calc R 1 . . H
O12 0.5893(3) 0.42320(11) 0.3082(2) 0.0468(5) Uani d . 1 . . O
O22 0.8598(4) 0.48171(17) 0.3576(3) 0.0785(8) Uani d . 1 . . O
O32 0.8947(5) 0.5988(2) 0.4981(5) 0.1163(14) Uani d . 1 . . O
H32 0.9323 0.5637 0.4630 0.174 Uiso calc R 1 . . H
C12 0.6939(4) 0.47260(15) 0.3656(3) 0.0430(6) Uani d . 1 . . C
C22 0.6204(4) 0.52354(15) 0.4542(3) 0.0412(6) Uani d . 1 . . C
C32 0.7254(6) 0.5829(2) 0.5183(4) 0.0693(10) Uani d . 1 . . C
C42 0.6545(10) 0.6262(2) 0.6049(5) 0.0994(19) Uani d . 1 . . C
H42 0.7243 0.6654 0.6483 0.149 Uiso calc R 1 . . H
C52 0.4893(10) 0.6127(3) 0.6270(4) 0.099(2) Uani d . 1 . . C
H52 0.4459 0.6424 0.6858 0.148 Uiso calc R 1 . . H
C62 0.3814(6) 0.5554(3) 0.5639(4) 0.0759(13) Uani d . 1 . . C
H62 0.2657 0.5468 0.5796 0.114 Uiso calc R 1 . . H
C72 0.4456(4) 0.51106(18) 0.4775(3) 0.0489(7) Uani d . 1 . . C
H72 0.3725 0.4726 0.4343 0.073 Uiso calc R 1 . . H
O41 0.2560(3) 0.34013(17) 0.5888(2) 0.0613(7) Uani d . 1 . . O
N11 0.6874(3) 0.28797(12) 0.4246(2) 0.0361(4) Uani d . 1 . . N
N21 0.3581(5) 0.2709(2) 0.7714(3) 0.0649(9) Uani d . 1 . . N
H211 0.253(7) 0.299(3) 0.808(5) 0.091(14) Uiso d . 1 . . H
H212 0.453(5) 0.2528(19) 0.815(4) 0.042(9) Uiso d . 1 . . H
C81 0.5487(4) 0.30299(15) 0.4822(3) 0.0371(5) Uani d . 1 . . C
H81 0.4535 0.3335 0.4366 0.056 Uiso calc R 1 . . H
C91 0.5399(4) 0.27552(15) 0.6056(3) 0.0375(5) Uani d . 1 . . C
C101 0.6851(4) 0.23039(17) 0.6735(3) 0.0471(7) Uani d . 1 . . C
H101 0.6846 0.2106 0.7567 0.071 Uiso calc R 1 . . H
C111 0.8282(5) 0.21576(17) 0.6158(3) 0.0485(7) Uani d . 1 . . C
H111 0.9272 0.1867 0.6606 0.073 Uiso calc R 1 . . H
C121 0.8250(4) 0.24418(16) 0.4918(3) 0.0424(6) Uani d . 1 . . C
H121 0.9213 0.2327 0.4528 0.064 Uiso calc R 1 . . H
C131 0.3729(4) 0.29709(18) 0.6550(3) 0.0436(6) Uani d . 1 . . C
O42 1.0746(3) 0.3325(2) -0.1213(2) 0.0788(8) Uani d . 1 . . O
N12 0.6639(3) 0.37786(12) 0.0624(2) 0.0384(5) Uani d . 1 . . N
N22 0.9738(5) 0.4095(2) -0.2916(3) 0.0680(9) Uani d . 1 . . N
H221 1.064(5) 0.391(2) -0.332(4) 0.067(11) Uiso d . 1 . . H
H222 0.898(4) 0.439(2) -0.333(4) 0.039(9) Uiso d . 1 . . H
C82 0.7983(4) 0.36528(15) 0.0000(3) 0.0385(5) Uani d . 1 . . C
H82 0.8932 0.3330 0.0392 0.058 Uiso calc R 1 . . H
C92 0.8022(4) 0.39838(15) -0.1210(3) 0.0409(6) Uani d . 1 . . C
C102 0.6619(4) 0.44500(19) -0.1795(3) 0.0508(7) Uani d . 1 . . C
H102 0.6608 0.4679 -0.2604 0.076 Uiso calc R 1 . . H
C112 0.5194(5) 0.4579(2) -0.1159(3) 0.0568(8) Uani d . 1 . . C
H112 0.4216 0.4891 -0.1543 0.085 Uiso calc R 1 . . H
C122 0.5264(4) 0.42388(17) 0.0038(3) 0.0471(7) Uani d . 1 . . C
H122 0.4323 0.4330 0.0463 0.071 Uiso calc R 1 . . H
C132 0.9621(4) 0.3780(2) -0.1785(3) 0.0478(7) Uani d . 1 . . C

loop_
_atom_site_aniso_label
_atom_site_aniso_U_11
_atom_site_aniso_U_22
_atom_site_aniso_U_33
_atom_site_aniso_U_12
_atom_site_aniso_U_13
_atom_site_aniso_U_23
Cu 0.0645(2) 0.03278(13) 0.03379(14) 0.00674(16) 0.03014(13) 0.00265(15)
OW1 0.0556(15) 0.102(2) 0.0564(15) 0.0029(15) 0.0164(12) -0.0153(15)
OW2 0.0869(19) 0.0830(19) 0.0524(15) 0.0010(16) 0.0154(15) -0.0017(15)
O11 0.0565(11) 0.0396(9) 0.0376(10) 0.0077(9) 0.0188(9) -0.0031(8)
O21 0.0461(12) 0.0658(15) 0.0702(16) 0.0073(11) 0.0134(11) -0.0102(12)
O31 0.085(2) 0.0717(17) 0.086(2) -0.0114(14) 0.0107(16) -0.0208(16)
C11 0.0504(16) 0.0335(12) 0.0369(13) 0.0028(11) 0.0174(12) 0.0038(10)
C21 0.0512(15) 0.0324(11) 0.0352(13) 0.0032(11) 0.0189(12) 0.0004(10)
C31 0.0550(17) 0.0440(14) 0.0368(14) -0.0027(12) 0.0117(13) 0.0030(11)
C41 0.090(3) 0.0468(16) 0.0426(16) 0.0055(16) 0.0182(17) -0.0089(13)
C51 0.099(3) 0.057(2) 0.076(2) 0.019(2) 0.052(2) -0.0071(19)
C61 0.059(2) 0.069(2) 0.107(4) 0.0089(18) 0.035(2) -0.018(2)
C71 0.0542(19) 0.0488(17) 0.065(2) 0.0003(14) 0.0190(16) -0.0137(15)
O12 0.0722(13) 0.0370(10) 0.0409(11) 0.0062(10) 0.0321(10) 0.0007(8)
O22 0.0618(15) 0.0901(19) 0.099(2) 0.0062(13) 0.0480(14) 0.0116(16)
O32 0.093(2) 0.094(2) 0.145(4) -0.046(2) 0.000(2) 0.001(2)
C12 0.0541(16) 0.0411(14) 0.0410(14) 0.0067(12) 0.0252(13) 0.0107(11)
C22 0.0526(16) 0.0351(12) 0.0364(14) 0.0088(11) 0.0123(12) 0.0035(11)
C32 0.086(3) 0.0503(18) 0.060(2) -0.0066(16) -0.0037(19) -0.0010(16)
C42 0.159(5) 0.046(2) 0.065(3) 0.018(3) -0.022(3) -0.0201(19)
C52 0.170(6) 0.081(3) 0.043(2) 0.078(4) 0.023(3) 0.000(2)
C62 0.102(3) 0.088(3) 0.0448(18) 0.056(3) 0.032(2) 0.0136(19)
C72 0.0573(17) 0.0538(16) 0.0402(15) 0.0178(13) 0.0209(13) 0.0071(12)
O41 0.0635(12) 0.086(2) 0.0450(10) 0.0269(13) 0.0333(10) 0.0206(13)
N11 0.0436(12) 0.0341(10) 0.0359(11) 0.0008(9) 0.0201(9) 0.0005(8)
N21 0.0642(19) 0.094(2) 0.0470(16) 0.0172(17) 0.0332(14) 0.0264(16)
C81 0.0439(13) 0.0399(12) 0.0329(12) 0.0030(10) 0.0196(11) 0.0037(10)
C91 0.0461(14) 0.0402(12) 0.0304(12) -0.0017(11) 0.0177(11) 0.0037(10)
C101 0.0601(17) 0.0501(15) 0.0345(14) 0.0032(13) 0.0184(13) 0.0120(12)
C111 0.0523(17) 0.0493(16) 0.0421(16) 0.0110(13) 0.0084(13) 0.0094(13)
C121 0.0449(15) 0.0444(14) 0.0424(14) 0.0028(12) 0.0196(12) 0.0002(12)
C131 0.0478(15) 0.0581(15) 0.0302(13) -0.0021(13) 0.0194(12) 0.0023(12)
O42 0.0759(15) 0.118(2) 0.0581(13) 0.0417(19) 0.0468(12) 0.0388(19)
N12 0.0521(13) 0.0380(11) 0.0323(10) 0.0080(10) 0.0237(10) 0.0037(9)
N22 0.080(2) 0.085(2) 0.0547(18) 0.0214(19) 0.0463(17) 0.0259(17)
C82 0.0468(14) 0.0428(13) 0.0310(12) 0.0034(11) 0.0191(11) 0.0030(11)
C92 0.0505(15) 0.0460(14) 0.0322(13) -0.0026(12) 0.0215(12) -0.0010(11)
C102 0.0631(19) 0.0597(18) 0.0363(14) 0.0112(14) 0.0247(13) 0.0148(13)
C112 0.066(2) 0.0644(19) 0.0462(17) 0.0237(16) 0.0249(15) 0.0142(15)
C122 0.0559(17) 0.0492(16) 0.0452(16) 0.0133(13) 0.0293(14) 0.0044(13)
C132 0.0496(16) 0.0659(18) 0.0338(13) 0.0034(14) 0.0216(12) 0.0065(13)

loop_
_atom_type_symbol
_atom_type_description
_atom_type_scat_dispersion_real
_atom_type_scat_dispersion_imag
_atom_type_scat_source
C C 0.0033 0.0016 'International Tables Vol C Tables 4.2.6.8 and 6.1.1.4'
H H 0.0000 0.0000 'International Tables Vol C Tables 4.2.6.8 and 6.1.1.4'
Cu Cu 0.3201 1.2651 'International Tables Vol C Tables 4.2.6.8 and 6.1.1.4'
N N 0.0061 0.0033 'International Tables Vol C Tables 4.2.6.8 and 6.1.1.4'
O O 0.0106 0.0060 'International Tables Vol C Tables 4.2.6.8 and 6.1.1.4'

loop_
_geom_angle_atom_site_label_1
_geom_angle_atom_site_label_2
_geom_angle_atom_site_label_3
_geom_angle
_geom_angle_publ_flag
O11 Cu O12 175.84(10) yes
O11 Cu N12 90.87(8) yes
O12 Cu N12 90.85(8) yes
O11 Cu N11 90.45(8) yes
O12 Cu N11 87.53(8) yes
N12 Cu N11 175.25(10) yes
O11 Cu OW1 98.73(11) yes
O12 Cu OW1 84.94(11) yes
N12 Cu OW1 93.71(10) yes
N11 Cu OW1 90.60(10) yes
O11 Cu OW2 80.70(9) yes
O12 Cu OW2 95.69(10) yes
N12 Cu OW2 84.99(9) yes
N11 Cu OW2 90.73(9) yes
OW1 Cu OW2 178.56(10) yes
Cu OW1 H1 118(3) ?
Cu OW1 H2 123(4) ?
H1 OW1 H2 101(5) ?
Cu OW2 H3 81(3) ?
Cu OW2 H4 131(3) ?
H3 OW2 H4 92(4) ?
C11 O11 Cu 126.70(18) ?
C31 O31 H31 109.5 ?
O21 C11 O11 124.6(3) ?
O21 C11 C21 118.0(3) ?
O11 C11 C21 117.4(2) ?
C71 C21 C31 120.0(3) ?
C71 C21 C11 119.4(2) ?
C31 C21 C11 120.5(3) ?
O31 C31 C21 123.1(3) ?
O31 C31 C41 117.2(3) ?
C21 C31 C41 119.7(3) ?
C51 C41 C31 120.1(3) ?
C51 C41 H41 120.0 ?
C31 C41 H41 120.0 ?
C41 C51 C61 120.7(3) ?
C41 C51 H51 119.6 ?
C61 C51 H51 119.6 ?
C51 C61 C71 119.6(4) ?
C51 C61 H61 120.2 ?
C71 C61 H61 120.2 ?
C21 C71 C61 119.8(3) ?
C21 C71 H71 120.1 ?
C61 C71 H71 120.1 ?
C12 O12 Cu 126.25(18) ?
C32 O32 H32 109.5 ?
O12 C12 O22 124.6(3) ?
O12 C12 C22 117.4(2) ?
O22 C12 C22 118.0(3) ?
C72 C22 C32 118.5(3) ?
C72 C22 C12 120.1(3) ?
C32 C22 C12 121.4(3) ?
O32 C32 C42 119.6(4) ?
O32 C32 C22 121.4(4) ?
C42 C32 C22 119.0(4) ?
C52 C42 C32 121.5(4) ?
C52 C42 H42 119.3 ?
C32 C42 H42 119.3 ?
C42 C52 C62 120.9(4) ?
C42 C52 H52 119.5 ?
C62 C52 H52 119.5 ?
C72 C62 C52 119.8(5) ?
C72 C62 H62 120.1 ?
C52 C62 H62 120.1 ?
C62 C72 C22 120.3(4) ?
C62 C72 H72 119.8 ?
C22 C72 H72 119.8 ?
C81 N11 C121 117.7(2) ?
C81 N11 Cu 116.84(18) ?
C121 N11 Cu 125.38(17) ?
C131 N21 H211 112(3) ?
C131 N21 H212 113(2) ?
H211 N21 H212 128(3) ?
N11 C81 C91 123.5(2) ?
N11 C81 H81 118.2 ?
C91 C81 H81 118.2 ?
C81 C91 C101 117.5(2) ?
C81 C91 C131 116.7(2) ?
C101 C91 C131 125.7(2) ?
C111 C101 C91 119.1(3) ?
C111 C101 H101 120.5 ?
C91 C101 H101 120.5 ?
C101 C111 C121 119.8(3) ?
C101 C111 H111 120.1 ?
C121 C111 H111 120.1 ?
N11 C121 C111 122.3(3) ?
N11 C121 H121 118.8 ?
C111 C121 H121 118.8 ?
O41 C131 N21 121.3(3) ?
O41 C131 C91 120.2(2) ?
N21 C131 C91 118.4(3) ?
C82 N12 C122 118.0(2) ?
C82 N12 Cu 121.63(17) ?
C122 N12 Cu 120.39(17) ?
C132 N22 H221 117(3) ?
C132 N22 H222 124(2) ?
H221 N22 H222 119(3) ?
N12 C82 C92 122.8(3) ?
N12 C82 H82 118.6 ?
C92 C82 H82 118.6 ?
C102 C92 C82 118.6(2) ?
C102 C92 C132 125.1(3) ?
C82 C92 C132 116.3(3) ?
C92 C102 C112 119.0(3) ?
C92 C102 H102 120.5 ?
C112 C102 H102 120.5 ?
C122 C112 C102 118.9(3) ?
C122 C112 H112 120.5 ?
C102 C112 H112 120.5 ?
N12 C122 C112 122.6(3) ?
N12 C122 H122 118.7 ?
C112 C122 H122 118.7 ?
O42 C132 N22 122.1(3) ?
O42 C132 C92 119.6(2) ?
N22 C132 C92 118.3(3) ?

loop_
_geom_bond_atom_site_label_1
_geom_bond_atom_site_label_2
_geom_bond_site_symmetry_2
_geom_bond_distance
_geom_bond_publ_flag
Cu O11 . 1.9656(19) yes
Cu O12 . 1.9762(19) yes
Cu N12 . 2.018(2) yes
Cu N11 . 2.019(2) yes
Cu OW1 . 2.373(3) yes
Cu OW2 . 2.894(4) yes
OW1 H1 . 0.75(3) ?
OW1 H2 . 0.82(4) ?
OW2 H3 . 0.91(3) ?
OW2 H4 . 0.81(4) ?
O11 C11 . 1.256(4) ?
O21 C11 . 1.255(4) ?
O31 C31 . 1.331(4) ?
O31 H31 . 0.8200 ?
C11 C21 . 1.512(4) ?
C21 C71 . 1.380(5) ?
C21 C31 . 1.390(4) ?
C31 C41 . 1.406(5) ?
C41 C51 . 1.355(6) ?
C41 H41 . 0.9300 ?
C51 C61 . 1.393(7) ?
C51 H51 . 0.9300 ?
C61 C71 . 1.398(5) ?
C61 H61 . 0.9300 ?
C71 H71 . 0.9300 ?
O12 C12 . 1.240(4) ?
O22 C12 . 1.269(4) ?
O32 C32 . 1.359(6) ?
O32 H32 . 0.8200 ?
C12 C22 . 1.500(4) ?
C22 C72 . 1.401(4) ?
C22 C32 . 1.401(5) ?
C32 C42 . 1.392(7) ?
C42 C52 . 1.328(9) ?
C42 H42 . 0.9300 ?
C52 C62 . 1.378(8) ?
C52 H52 . 0.9300 ?
C62 C72 . 1.375(4) ?
C62 H62 . 0.9300 ?
C72 H72 . 0.9300 ?
O41 C131 . 1.240(4) ?
N11 C81 . 1.342(3) ?
N11 C121 . 1.344(4) ?
N21 C131 . 1.320(4) ?
N21 H211 . 1.08(5) ?
N21 H212 . 0.80(4) ?
C81 C91 . 1.382(3) ?
C81 H81 . 0.9300 ?
C91 C101 . 1.398(4) ?
C91 C131 . 1.510(4) ?
C101 C111 . 1.371(4) ?
C101 H101 . 0.9300 ?
C111 C121 . 1.372(4) ?
C111 H111 . 0.9300 ?
C121 H121 . 0.9300 ?
O42 C132 . 1.220(4) ?
N12 C82 . 1.339(3) ?
N12 C122 . 1.343(4) ?
N22 C132 . 1.321(4) ?
N22 H221 . 0.94(4) ?
N22 H222 . 0.82(4) ?
C82 C92 . 1.390(4) ?
C82 H82 . 0.9300 ?
C92 C102 . 1.364(4) ?
C92 C132 . 1.505(4) ?
C102 C112 . 1.400(4) ?
C102 H102 . 0.9300 ?
C112 C122 . 1.368(4) ?
C112 H112 . 0.9300 ?
C122 H122 . 0.9300 ?
